data_2222262
loop_
_publ_author_name
'Natarajan, S.'
'Priya, V. Sudha'
'Vijayakumar, V.'
'Suresh, J.'
'Lakshman, P. L. Nilantha'

_publ_section_title
;
 4,8,9,10-Tetrakis(4-fluorophenyl)-1,3-diazatricyclo[3.3.1.1]decan-6-one
;
_journal_coeditor_code CI2811
_journal_issue 7
_journal_name_full 'Acta Crystallographica Section E'
_journal_page_first o1530
_journal_paper_doi 10.1107/S160053680902090X
_journal_volume 65
_journal_year 2009
_chemical_formula_iupac 'C32 H24 F4 N2 O'
_chemical_formula_moiety 'C32 H24 F4 N2 O'
_chemical_formula_sum 'C32 H24 F4 N2 O'
_chemical_formula_weight 528.53
_chemical_name_systematic
;
4,8,9,10-Tetrakis(4-fluorophenyl)-1,3-diazatricyclo[3.3.1.1]decan-6-one
;
_space_group_IT_number 14
_symmetry_cell_setting monoclinic
_symmetry_space_group_name_Hall '-P 2ybc'
_symmetry_space_group_name_H-M 'P 1 21/c 1'
_atom_sites_solution_hydrogens geom
_atom_sites_solution_primary direct
_atom_sites_solution_secondary difmap
_audit_creation_method SHELXL-97
_cell_angle_alpha 90.00
_cell_angle_beta 92.393(12)
_cell_angle_gamma 90.00
_cell_formula_units_Z 4
_cell_length_a 6.8432(7)
_cell_length_b 12.5045(11)
_cell_length_c 28.8930(15)
_cell_measurement_reflns_used 25
_cell_measurement_temperature 293(2)
_cell_measurement_theta_max 25
_cell_measurement_theta_min 2
_cell_volume 2470.2(4)
_computing_cell_refinement 'CAD-4 EXPRESS (Enraf--Nonius, 1994)'
_computing_data_collection 'CAD-4 EXPRESS (Enraf--Nonius, 1994)'
_computing_data_reduction 'XCAD4 (Harms & Wocadlo, 1996)'
_computing_molecular_graphics 'PLATON (Spek, 2009)'
_computing_publication_material 'SHELXL97 (Sheldrick, 2008)'
_computing_structure_refinement 'SHELXL97 (Sheldrick, 2008)'
_computing_structure_solution 'SHELXS97 (Sheldrick, 2008)'
_diffrn_ambient_temperature 293(2)
_diffrn_measured_fraction_theta_full 0.999
_diffrn_measured_fraction_theta_max 0.999
_diffrn_measurement_device_type 'Nonius MACH-3'
_diffrn_measurement_method \w-2\q
_diffrn_radiation_monochromator graphite
_diffrn_radiation_source 'fine-focus sealed tube'
_diffrn_radiation_type MoK\a
_diffrn_radiation_wavelength 0.71073
_diffrn_reflns_av_R_equivalents 0.0299
_diffrn_reflns_av_sigmaI/netI 0.0422
_diffrn_reflns_limit_h_max 8
_diffrn_reflns_limit_h_min 0
_diffrn_reflns_limit_k_max 14
_diffrn_reflns_limit_k_min -1
_diffrn_reflns_limit_l_max 34
_diffrn_reflns_limit_l_min -34
_diffrn_reflns_number 5226
_diffrn_reflns_theta_full 24.94
_diffrn_reflns_theta_max 24.94
_diffrn_reflns_theta_min 2.15
_diffrn_standards_decay_% 0
_diffrn_standards_interval_time 60
_diffrn_standards_number 2
_exptl_absorpt_coefficient_mu 0.107
_exptl_absorpt_correction_T_max 0.9883
_exptl_absorpt_correction_T_min 0.9810
_exptl_absorpt_correction_type psi-scan
_exptl_absorpt_process_details '(North <i>et al.</i>,  1968)'
_exptl_crystal_colour colourless
_exptl_crystal_density_diffrn 1.421
_exptl_crystal_density_method 'not measured'
_exptl_crystal_description Block
_exptl_crystal_F_000 1096
_exptl_crystal_size_max 0.18
_exptl_crystal_size_mid 0.14
_exptl_crystal_size_min 0.11
_refine_diff_density_max 0.152
_refine_diff_density_min -0.187
_refine_ls_extinction_method none
_refine_ls_goodness_of_fit_ref 1.015
_refine_ls_hydrogen_treatment constr
_refine_ls_matrix_type full
_refine_ls_number_parameters 352
_refine_ls_number_reflns 4311
_refine_ls_number_restraints 0
_refine_ls_restrained_S_all 1.015
_refine_ls_R_factor_all 0.0892
_refine_ls_R_factor_gt 0.0376
_refine_ls_shift/su_max 0.000
_refine_ls_shift/su_mean 0.000
_refine_ls_structure_factor_coef Fsqd
_refine_ls_weighting_details 'calc w=1/[\s^2^(Fo^2^)+(0.0383P)^2^+0.9132P] where P=(Fo^2^+2Fc^2^)/3'
_refine_ls_weighting_scheme calc
_refine_ls_wR_factor_gt 0.0835
_refine_ls_wR_factor_ref 0.1050
_reflns_number_gt 2643
_reflns_number_total 4311
_reflns_threshold_expression I>2\s(I)
_cod_data_source_file ci2811.cif
_cod_data_source_block I
_cod_depositor_comments
;
The following automatic conversions were performed:
'_symmetry_cell_setting' value 'Monoclinic' changed to 'monoclinic'
according to '/home/saulius/struct/CIF-dictionaries/cif_core.dic'
dictionary named 'cif_core.dic' version 2.4.1 from 2010-06-29.

Automatic conversion script
Id: cif_fix_enum 1527 2010-12-29 10:47:43Z saulius 

The following automatic conversions were performed:

'_symmetry_cell_setting' value 'Monoclinic' changed to 'monoclinic'
according to /home/saulius/struct/CIF-dictionaries/cif_core.dic
dictionary named 'cif_core.dic' version 2.4.1 from 2010-06-29.

Automatic conversion script
Id: cif_fix_values 1715 2011-07-08 13:25:40Z adriana 
;
_cod_original_sg_symbol_H-M 'P 21/c'
_cod_database_code 2222262
_cod_database_fobs_code 2222262

loop_
_symmetry_equiv_pos_as_xyz
'x, y, z'
'-x, y+1/2, -z+1/2'
'-x, -y, -z'
'x, -y-1/2, z-1/2'

loop_
_atom_site_type_symbol
_atom_site_label
_atom_site_fract_x
_atom_site_fract_y
_atom_site_fract_z
_atom_site_U_iso_or_equiv
_atom_site_adp_type
_atom_site_calc_flag
_atom_site_refinement_flags
_atom_site_occupancy
_atom_site_disorder_assembly
_atom_site_disorder_group
F F1 0.4689(2) 0.36204(14) 0.13950(4) 0.0733(5) Uani d . 1 . .
N N2 0.1830(2) 0.24192(14) 0.41569(6) 0.0358(4) Uani d . 1 . .
O O1 0.6262(2) 0.13710(13) 0.34356(5) 0.0509(4) Uani d . 1 . .
N N1 0.0911(2) 0.27089(13) 0.33278(5) 0.0338(4) Uani d . 1 . .
C C31 0.0364(3) 0.28261(18) 0.38120(7) 0.0356(5) Uani d . 1 . .
H H31A -0.0859 0.2451 0.3852 0.043 Uiso calc R 1 . .
H H31B 0.0138 0.3578 0.3873 0.043 Uiso calc R 1 . .
C C13 0.1194(3) 0.12606(16) 0.27355(7) 0.0354(5) Uani d . 1 . .
C C25 0.2719(3) 0.33390(17) 0.32685(7) 0.0364(5) Uani d . 1 . .
H H25 0.2421 0.4070 0.3366 0.044 Uiso calc R 1 . .
C C19 0.0608(3) 0.05446(18) 0.42272(7) 0.0383(5) Uani d . 1 . .
C C7 0.3307(3) 0.34202(17) 0.27660(7) 0.0368(5) Uani d . 1 . .
F F2 0.1029(3) 0.06663(15) 0.13313(5) 0.0867(5) Uani d . 1 . .
C C26 0.4369(3) 0.29316(18) 0.36103(7) 0.0370(5) Uani d . 1 . .
H H26 0.5580 0.3336 0.3573 0.044 Uiso calc R 1 . .
C C30 0.1145(3) 0.15392(16) 0.32469(7) 0.0341(5) Uani d . 1 . .
H H30 -0.0045 0.1206 0.3357 0.041 Uiso calc R 1 . .
C C28 0.2248(3) 0.12796(17) 0.40808(7) 0.0370(5) Uani d . 1 . .
H H28 0.3401 0.1104 0.4279 0.044 Uiso calc R 1 . .
C C16 0.1080(4) 0.0848(2) 0.17976(8) 0.0538(6) Uani d . 1 . .
F F3 0.3014(3) 0.71627(13) 0.48734(7) 0.0909(6) Uani d . 1 . .
C C27 0.3665(3) 0.30274(18) 0.41170(7) 0.0382(5) Uani d . 1 . .
H H27 0.4653 0.2671 0.4318 0.046 Uiso calc R 1 . .
F F4 -0.3548(3) -0.15156(15) 0.47007(6) 0.0952(6) Uani d . 1 . .
C C29 0.2842(3) 0.11061(17) 0.35659(7) 0.0352(5) Uani d . 1 . .
H H29 0.3084 0.0348 0.3504 0.042 Uiso calc R 1 . .
C C32 0.4680(3) 0.17575(18) 0.35196(7) 0.0370(5) Uani d . 1 . .
C C1 0.3471(3) 0.41640(19) 0.42984(7) 0.0418(5) Uani d . 1 . .
C C14 0.2848(3) 0.09058(18) 0.25191(7) 0.0443(6) Uani d . 1 . .
H H14 0.4006 0.0799 0.2693 0.053 Uiso calc R 1 . .
C C2 0.4283(4) 0.5051(2) 0.40927(8) 0.0587(7) Uani d . 1 . .
H H2 0.4948 0.4964 0.3821 0.070 Uiso calc R 1 . .
C C9 0.5671(4) 0.3332(2) 0.21705(8) 0.0495(6) Uani d . 1 . .
H H9 0.6946 0.3219 0.2082 0.059 Uiso calc R 1 . .
C C12 0.1894(3) 0.37033(18) 0.24280(7) 0.0450(6) Uani d . 1 . .
H H12 0.0622 0.3841 0.2513 0.054 Uiso calc R 1 . .
C C10 0.4229(4) 0.35754(19) 0.18512(7) 0.0495(6) Uani d . 1 . .
C C11 0.2350(4) 0.3783(2) 0.19679(8) 0.0526(6) Uani d . 1 . .
H H11 0.1402 0.3973 0.1743 0.063 Uiso calc R 1 . .
C C8 0.5205(3) 0.32557(18) 0.26322(7) 0.0439(6) Uani d . 1 . .
H H8 0.6180 0.3092 0.2855 0.053 Uiso calc R 1 . .
C C18 -0.0533(3) 0.13593(18) 0.24691(7) 0.0434(5) Uani d . 1 . .
H H18 -0.1670 0.1561 0.2611 0.052 Uiso calc R 1 . .
C C24 0.0710(4) -0.0547(2) 0.41421(8) 0.0505(6) Uani d . 1 . .
H H24 0.1739 -0.0815 0.3977 0.061 Uiso calc R 1 . .
C C20 -0.0907(3) 0.0918(2) 0.44877(7) 0.0464(6) Uani d . 1 . .
H H20 -0.0974 0.1642 0.4558 0.056 Uiso calc R 1 . .
C C17 -0.0600(4) 0.1166(2) 0.19989(8) 0.0514(6) Uani d . 1 . .
H H17 -0.1759 0.1249 0.1823 0.062 Uiso calc R 1 . .
C C6 0.2532(3) 0.4316(2) 0.47098(8) 0.0523(6) Uani d . 1 . .
H H6 0.1993 0.3732 0.4858 0.063 Uiso calc R 1 . .
C C23 -0.0689(4) -0.1245(2) 0.42991(9) 0.0625(7) Uani d . 1 . .
H H23 -0.0620 -0.1975 0.4239 0.075 Uiso calc R 1 . .
C C15 0.2792(4) 0.0710(2) 0.20472(8) 0.0546(7) Uani d . 1 . .
H H15 0.3910 0.0487 0.1902 0.066 Uiso calc R 1 . .
C C4 0.3170(4) 0.6172(2) 0.46791(10) 0.0617(7) Uani d . 1 . .
C C21 -0.2320(4) 0.0232(2) 0.46442(8) 0.0560(7) Uani d . 1 . .
H H21 -0.3347 0.0488 0.4814 0.067 Uiso calc R 1 . .
C C22 -0.2172(4) -0.0828(3) 0.45442(8) 0.0616(8) Uani d . 1 . .
C C5 0.2387(4) 0.5326(2) 0.49038(10) 0.0615(8) Uani d . 1 . .
H H5 0.1768 0.5423 0.5181 0.074 Uiso calc R 1 . .
C C3 0.4128(4) 0.6063(2) 0.42818(10) 0.0685(8) Uani d . 1 . .
H H3 0.4669 0.6654 0.4139 0.082 Uiso calc R 1 . .

loop_
_atom_site_aniso_label
_atom_site_aniso_U_11
_atom_site_aniso_U_22
_atom_site_aniso_U_33
_atom_site_aniso_U_12
_atom_site_aniso_U_13
_atom_site_aniso_U_23
F1 0.0896(11) 0.0928(12) 0.0383(8) -0.0097(10) 0.0128(7) 0.0036(8)
N2 0.0323(9) 0.0394(11) 0.0357(9) -0.0019(8) 0.0017(7) -0.0023(8)
O1 0.0307(8) 0.0599(11) 0.0623(10) 0.0042(8) 0.0051(7) -0.0008(9)
N1 0.0316(9) 0.0363(10) 0.0337(9) 0.0000(8) 0.0032(7) -0.0020(8)
C31 0.0314(11) 0.0382(13) 0.0375(11) 0.0032(10) 0.0040(9) -0.0049(10)
C13 0.0386(11) 0.0286(11) 0.0392(12) -0.0036(10) 0.0028(9) -0.0024(9)
C25 0.0376(12) 0.0350(12) 0.0364(11) -0.0012(10) 0.0013(9) -0.0015(9)
C19 0.0390(12) 0.0456(14) 0.0300(11) -0.0034(10) -0.0015(9) 0.0051(10)
C7 0.0440(12) 0.0315(12) 0.0352(11) -0.0032(10) 0.0050(9) 0.0000(9)
F2 0.1081(13) 0.1116(14) 0.0403(8) 0.0049(11) 0.0016(8) -0.0214(9)
C26 0.0317(11) 0.0431(13) 0.0363(12) -0.0063(10) 0.0015(9) -0.0014(10)
C30 0.0298(10) 0.0359(12) 0.0367(11) -0.0018(9) 0.0032(8) -0.0006(10)
C28 0.0326(11) 0.0429(13) 0.0355(11) 0.0011(10) 0.0003(9) 0.0046(10)
C16 0.0738(18) 0.0545(16) 0.0334(12) -0.0011(14) 0.0036(12) -0.0111(12)
F3 0.0874(12) 0.0606(11) 0.1247(15) -0.0019(9) 0.0032(11) -0.0400(11)
C27 0.0344(11) 0.0452(13) 0.0349(11) -0.0040(10) 0.0002(9) -0.0012(10)
F4 0.0917(12) 0.1089(15) 0.0860(12) -0.0543(12) 0.0166(9) 0.0164(11)
C29 0.0343(11) 0.0349(12) 0.0366(11) 0.0026(10) 0.0048(9) -0.0002(9)
C32 0.0311(11) 0.0489(14) 0.0310(11) 0.0014(10) 0.0014(8) 0.0037(10)
C1 0.0380(12) 0.0483(14) 0.0388(12) -0.0040(11) -0.0022(10) -0.0056(11)
C14 0.0439(13) 0.0451(14) 0.0443(13) 0.0032(11) 0.0053(10) -0.0051(11)
C2 0.0773(19) 0.0577(17) 0.0414(14) -0.0182(14) 0.0064(12) -0.0071(13)
C9 0.0503(14) 0.0525(15) 0.0464(14) -0.0047(12) 0.0122(11) -0.0006(12)
C12 0.0462(13) 0.0448(14) 0.0439(13) 0.0018(11) 0.0017(10) 0.0033(11)
C10 0.0677(16) 0.0486(15) 0.0330(12) -0.0102(13) 0.0104(11) 0.0017(11)
C11 0.0605(16) 0.0575(16) 0.0393(13) -0.0008(13) -0.0044(11) 0.0068(12)
C8 0.0447(13) 0.0450(14) 0.0422(13) -0.0032(11) 0.0036(10) 0.0033(11)
C18 0.0403(12) 0.0467(14) 0.0433(13) -0.0018(11) 0.0019(10) -0.0065(11)
C24 0.0579(15) 0.0540(16) 0.0400(13) -0.0074(13) 0.0064(11) 0.0006(12)
C20 0.0456(13) 0.0530(15) 0.0409(12) -0.0037(12) 0.0051(10) 0.0063(11)
C17 0.0558(15) 0.0508(15) 0.0465(14) -0.0026(12) -0.0120(11) -0.0068(12)
C6 0.0446(14) 0.0592(17) 0.0538(15) -0.0113(12) 0.0100(11) -0.0125(13)
C23 0.084(2) 0.0513(16) 0.0525(15) -0.0258(15) 0.0025(14) 0.0015(13)
C15 0.0599(16) 0.0589(17) 0.0458(14) 0.0066(13) 0.0135(12) -0.0128(12)
C4 0.0547(16) 0.0504(17) 0.0794(19) -0.0007(14) -0.0064(14) -0.0249(15)
C21 0.0463(14) 0.076(2) 0.0463(14) -0.0068(14) 0.0080(11) 0.0120(14)
C22 0.0562(16) 0.083(2) 0.0458(15) -0.0323(16) 0.0025(12) 0.0126(14)
C5 0.0441(14) 0.073(2) 0.0679(18) -0.0083(14) 0.0102(12) -0.0283(16)
C3 0.090(2) 0.0526(18) 0.0620(17) -0.0201(16) -0.0039(15) -0.0062(14)

loop_
_atom_type_symbol
_atom_type_description
_atom_type_scat_dispersion_real
_atom_type_scat_dispersion_imag
_atom_type_scat_source
C C 0.0033 0.0016 'International Tables Vol C Tables 4.2.6.8 and 6.1.1.4'
H H 0.0000 0.0000 'International Tables Vol C Tables 4.2.6.8 and 6.1.1.4'
F F 0.0171 0.0103 'International Tables Vol C Tables 4.2.6.8 and 6.1.1.4'
N N 0.0061 0.0033 'International Tables Vol C Tables 4.2.6.8 and 6.1.1.4'
O O 0.0106 0.0060 'International Tables Vol C Tables 4.2.6.8 and 6.1.1.4'

loop_
_geom_angle_atom_site_label_1
_geom_angle_atom_site_label_2
_geom_angle_atom_site_label_3
_geom_angle_site_symmetry_1
_geom_angle_site_symmetry_3
_geom_angle
_geom_angle_publ_flag
C28 N2 C31 . . 111.35(16) ?
C28 N2 C27 . . 108.43(16) ?
C31 N2 C27 . . 109.05(16) ?
C31 N1 C25 . . 107.70(15) ?
C31 N1 C30 . . 106.28(16) ?
C25 N1 C30 . . 114.06(16) ?
N1 C31 N2 . . 114.51(16) ?
N1 C31 H31A . . 108.6 ?
N2 C31 H31A . . 108.6 ?
N1 C31 H31B . . 108.6 ?
N2 C31 H31B . . 108.6 ?
H31A C31 H31B . . 107.6 ?
C18 C13 C14 . . 118.0(2) ?
C18 C13 C30 . . 117.77(18) ?
C14 C13 C30 . . 124.22(19) ?
N1 C25 C7 . . 113.58(16) ?
N1 C25 C26 . . 109.86(16) ?
C7 C25 C26 . . 114.37(17) ?
N1 C25 H25 . . 106.1 ?
C7 C25 H25 . . 106.1 ?
C26 C25 H25 . . 106.1 ?
C20 C19 C24 . . 118.1(2) ?
C20 C19 C28 . . 121.6(2) ?
C24 C19 C28 . . 120.0(2) ?
C8 C7 C12 . . 118.30(19) ?
C8 C7 C25 . . 122.90(19) ?
C12 C7 C25 . . 118.78(19) ?
C32 C26 C25 . . 108.21(17) ?
C32 C26 C27 . . 106.77(17) ?
C25 C26 C27 . . 108.98(17) ?
C32 C26 H26 . . 110.9 ?
C25 C26 H26 . . 110.9 ?
C27 C26 H26 . . 110.9 ?
N1 C30 C13 . . 112.60(16) ?
N1 C30 C29 . . 109.41(16) ?
C13 C30 C29 . . 116.86(17) ?
N1 C30 H30 . . 105.7 ?
C13 C30 H30 . . 105.7 ?
C29 C30 H30 . . 105.7 ?
N2 C28 C19 . . 113.13(17) ?
N2 C28 C29 . . 109.52(16) ?
C19 C28 C29 . . 113.68(17) ?
N2 C28 H28 . . 106.7 ?
C19 C28 H28 . . 106.7 ?
C29 C28 H28 . . 106.7 ?
C15 C16 F2 . . 119.2(2) ?
C15 C16 C17 . . 122.1(2) ?
F2 C16 C17 . . 118.7(2) ?
N2 C27 C1 . . 111.55(17) ?
N2 C27 C26 . . 109.24(16) ?
C1 C27 C26 . . 115.36(18) ?
N2 C27 H27 . . 106.7 ?
C1 C27 H27 . . 106.7 ?
C26 C27 H27 . . 106.7 ?
C32 C29 C30 . . 111.42(17) ?
C32 C29 C28 . . 105.00(16) ?
C30 C29 C28 . . 107.29(16) ?
C32 C29 H29 . . 111.0 ?
C30 C29 H29 . . 111.0 ?
C28 C29 H29 . . 111.0 ?
O1 C32 C26 . . 123.6(2) ?
O1 C32 C29 . . 123.6(2) ?
C26 C32 C29 . . 112.70(18) ?
C2 C1 C6 . . 117.8(2) ?
C2 C1 C27 . . 123.86(19) ?
C6 C1 C27 . . 118.2(2) ?
C15 C14 C13 . . 120.7(2) ?
C15 C14 H14 . . 119.7 ?
C13 C14 H14 . . 119.7 ?
C3 C2 C1 . . 121.6(2) ?
C3 C2 H2 . . 119.2 ?
C1 C2 H2 . . 119.2 ?
C10 C9 C8 . . 118.6(2) ?
C10 C9 H9 . . 120.7 ?
C8 C9 H9 . . 120.7 ?
C11 C12 C7 . . 121.0(2) ?
C11 C12 H12 . . 119.5 ?
C7 C12 H12 . . 119.5 ?
C9 C10 C11 . . 122.7(2) ?
C9 C10 F1 . . 118.3(2) ?
C11 C10 F1 . . 119.0(2) ?
C10 C11 C12 . . 118.4(2) ?
C10 C11 H11 . . 120.8 ?
C12 C11 H11 . . 120.8 ?
C7 C8 C9 . . 120.9(2) ?
C7 C8 H8 . . 119.5 ?
C9 C8 H8 . . 119.5 ?
C17 C18 C13 . . 121.6(2) ?
C17 C18 H18 . . 119.2 ?
C13 C18 H18 . . 119.2 ?
C23 C24 C19 . . 121.3(2) ?
C23 C24 H24 . . 119.3 ?
C19 C24 H24 . . 119.3 ?
C21 C20 C19 . . 121.2(2) ?
C21 C20 H20 . . 119.4 ?
C19 C20 H20 . . 119.4 ?
C16 C17 C18 . . 118.4(2) ?
C16 C17 H17 . . 120.8 ?
C18 C17 H17 . . 120.8 ?
C5 C6 C1 . . 120.9(3) ?
C5 C6 H6 . . 119.5 ?
C1 C6 H6 . . 119.5 ?
C22 C23 C24 . . 117.9(3) ?
C22 C23 H23 . . 121.0 ?
C24 C23 H23 . . 121.0 ?
C16 C15 C14 . . 119.2(2) ?
C16 C15 H15 . . 120.4 ?
C14 C15 H15 . . 120.4 ?
C3 C4 C5 . . 122.7(3) ?
C3 C4 F3 . . 119.3(3) ?
C5 C4 F3 . . 118.0(3) ?
C22 C21 C20 . . 118.4(2) ?
C22 C21 H21 . . 120.8 ?
C20 C21 H21 . . 120.8 ?
C21 C22 C23 . . 123.1(2) ?
C21 C22 F4 . . 118.9(3) ?
C23 C22 F4 . . 118.0(3) ?
C4 C5 C6 . . 118.6(2) ?
C4 C5 H5 . . 120.7 ?
C6 C5 H5 . . 120.7 ?
C4 C3 C2 . . 118.3(3) ?
C4 C3 H3 . . 120.8 ?
C2 C3 H3 . . 120.8 ?

loop_
_geom_bond_atom_site_label_1
_geom_bond_atom_site_label_2
_geom_bond_site_symmetry_2
_geom_bond_distance
_geom_bond_publ_flag
F1 C10 . 1.369(2) ?
N2 C28 . 1.472(3) ?
N2 C31 . 1.475(3) ?
N2 C27 . 1.477(3) ?
O1 C32 . 1.219(2) ?
N1 C31 . 1.471(2) ?
N1 C25 . 1.483(3) ?
N1 C30 . 1.491(3) ?
C31 H31A . 0.97 ?
C31 H31B . 0.97 ?
C13 C18 . 1.388(3) ?
C13 C14 . 1.389(3) ?
C13 C30 . 1.520(3) ?
C25 C7 . 1.526(3) ?
C25 C26 . 1.555(3) ?
C25 H25 . 0.98 ?
C19 C20 . 1.387(3) ?
C19 C24 . 1.390(3) ?
C19 C28 . 1.524(3) ?
C7 C8 . 1.386(3) ?
C7 C12 . 1.391(3) ?
F2 C16 . 1.365(3) ?
C26 C32 . 1.508(3) ?
C26 C27 . 1.565(3) ?
C26 H26 . 0.98 ?
C30 C29 . 1.550(3) ?
C30 H30 . 0.98 ?
C28 C29 . 1.574(3) ?
C28 H28 . 0.98 ?
C16 C15 . 1.361(3) ?
C16 C17 . 1.369(3) ?
F3 C4 . 1.366(3) ?
C27 C1 . 1.523(3) ?
C27 H27 . 0.98 ?
F4 C22 . 1.366(3) ?
C29 C32 . 1.509(3) ?
C29 H29 . 0.98 ?
C1 C2 . 1.386(3) ?
C1 C6 . 1.387(3) ?
C14 C15 . 1.384(3) ?
C14 H14 . 0.93 ?
C2 C3 . 1.384(4) ?
C2 H2 . 0.93 ?
C9 C10 . 1.357(3) ?
C9 C8 . 1.388(3) ?
C9 H9 . 0.93 ?
C12 C11 . 1.381(3) ?
C12 H12 . 0.93 ?
C10 C11 . 1.368(3) ?
C11 H11 . 0.93 ?
C8 H8 . 0.93 ?
C18 C17 . 1.379(3) ?
C18 H18 . 0.93 ?
C24 C23 . 1.386(3) ?
C24 H24 . 0.93 ?
C20 C21 . 1.383(3) ?
C20 H20 . 0.93 ?
C17 H17 . 0.93 ?
C6 C5 . 1.387(4) ?
C6 H6 . 0.93 ?
C23 C22 . 1.365(4) ?
C23 H23 . 0.93 ?
C15 H15 . 0.93 ?
C4 C3 . 1.352(4) ?
C4 C5 . 1.363(4) ?
C21 C22 . 1.361(4) ?
C21 H21 . 0.93 ?
C5 H5 . 0.93 ?
C3 H3 . 0.93 ?

loop_
_geom_hbond_atom_site_label_D
_geom_hbond_atom_site_label_H
_geom_hbond_atom_site_label_A
_geom_hbond_site_symmetry_A
_geom_hbond_distance_DH
_geom_hbond_distance_HA
_geom_hbond_distance_DA
_geom_hbond_angle_DHA
C30 H30 O1 1_455 0.98 2.56 3.415(2) 146

loop_
_geom_torsion_atom_site_label_1
_geom_torsion_atom_site_label_2
_geom_torsion_atom_site_label_3
_geom_torsion_atom_site_label_4
_geom_torsion_site_symmetry_1
_geom_torsion_site_symmetry_2
_geom_torsion_site_symmetry_3
_geom_torsion_site_symmetry_4
_geom_torsion
_geom_torsion_publ_flag
C25 N1 C31 N2 . . . . -61.6(2) ?
C30 N1 C31 N2 . . . . 61.0(2) ?
C28 N2 C31 N1 . . . . -58.1(2) ?
C27 N2 C31 N1 . . . . 61.6(2) ?
C31 N1 C25 C7 . . . . -171.95(17) ?
C30 N1 C25 C7 . . . . 70.4(2) ?
C31 N1 C25 C26 . . . . 58.5(2) ?
C30 N1 C25 C26 . . . . -59.2(2) ?
N1 C25 C7 C8 . . . . -133.8(2) ?
C26 C25 C7 C8 . . . . -6.6(3) ?
N1 C25 C7 C12 . . . . 48.2(3) ?
C26 C25 C7 C12 . . . . 175.45(19) ?
N1 C25 C26 C32 . . . . 57.6(2) ?
C7 C25 C26 C32 . . . . -71.5(2) ?
N1 C25 C26 C27 . . . . -58.2(2) ?
C7 C25 C26 C27 . . . . 172.74(18) ?
C31 N1 C30 C13 . . . . 165.18(15) ?
C25 N1 C30 C13 . . . . -76.3(2) ?
C31 N1 C30 C29 . . . . -63.10(19) ?
C25 N1 C30 C29 . . . . 55.4(2) ?
C18 C13 C30 N1 . . . . -70.4(2) ?
C14 C13 C30 N1 . . . . 110.1(2) ?
C18 C13 C30 C29 . . . . 161.69(19) ?
C14 C13 C30 C29 . . . . -17.8(3) ?
C31 N2 C28 C19 . . . . -74.0(2) ?
C27 N2 C28 C19 . . . . 165.99(16) ?
C31 N2 C28 C29 . . . . 53.9(2) ?
C27 N2 C28 C29 . . . . -66.1(2) ?
C20 C19 C28 N2 . . . . -12.0(3) ?
C24 C19 C28 N2 . . . . 174.70(19) ?
C20 C19 C28 C29 . . . . -137.8(2) ?
C24 C19 C28 C29 . . . . 49.0(3) ?
C28 N2 C27 C1 . . . . -166.90(17) ?
C31 N2 C27 C1 . . . . 71.7(2) ?
C28 N2 C27 C26 . . . . 64.4(2) ?
C31 N2 C27 C26 . . . . -57.0(2) ?
C32 C26 C27 N2 . . . . -59.7(2) ?
C25 C26 C27 N2 . . . . 57.0(2) ?
C32 C26 C27 C1 . . . . 173.74(17) ?
C25 C26 C27 C1 . . . . -69.6(2) ?
N1 C30 C29 C32 . . . . -51.9(2) ?
C13 C30 C29 C32 . . . . 77.5(2) ?
N1 C30 C29 C28 . . . . 62.5(2) ?
C13 C30 C29 C28 . . . . -168.09(17) ?
N2 C28 C29 C32 . . . . 61.9(2) ?
C19 C28 C29 C32 . . . . -170.43(17) ?
N2 C28 C29 C30 . . . . -56.7(2) ?
C19 C28 C29 C30 . . . . 70.9(2) ?
C25 C26 C32 O1 . . . . 125.4(2) ?
C27 C26 C32 O1 . . . . -117.4(2) ?
C25 C26 C32 C29 . . . . -57.3(2) ?
C27 C26 C32 C29 . . . . 59.9(2) ?
C30 C29 C32 O1 . . . . -127.1(2) ?
C28 C29 C32 O1 . . . . 117.1(2) ?
C30 C29 C32 C26 . . . . 55.6(2) ?
C28 C29 C32 C26 . . . . -60.2(2) ?
N2 C27 C1 C2 . . . . -140.8(2) ?
C26 C27 C1 C2 . . . . -15.4(3) ?
N2 C27 C1 C6 . . . . 43.4(3) ?
C26 C27 C1 C6 . . . . 168.8(2) ?
C18 C13 C14 C15 . . . . 3.2(3) ?
C30 C13 C14 C15 . . . . -177.3(2) ?
C6 C1 C2 C3 . . . . -1.6(4) ?
C27 C1 C2 C3 . . . . -177.5(2) ?
C8 C7 C12 C11 . . . . 2.2(3) ?
C25 C7 C12 C11 . . . . -179.7(2) ?
C8 C9 C10 C11 . . . . 2.2(4) ?
C8 C9 C10 F1 . . . . -178.2(2) ?
C9 C10 C11 C12 . . . . -2.4(4) ?
F1 C10 C11 C12 . . . . 178.1(2) ?
C7 C12 C11 C10 . . . . 0.1(4) ?
C12 C7 C8 C9 . . . . -2.4(3) ?
C25 C7 C8 C9 . . . . 179.6(2) ?
C10 C9 C8 C7 . . . . 0.2(4) ?
C14 C13 C18 C17 . . . . -3.3(3) ?
C30 C13 C18 C17 . . . . 177.3(2) ?
C20 C19 C24 C23 . . . . 2.0(3) ?
C28 C19 C24 C23 . . . . 175.5(2) ?
C24 C19 C20 C21 . . . . -2.4(3) ?
C28 C19 C20 C21 . . . . -175.8(2) ?
C15 C16 C17 C18 . . . . 0.7(4) ?
F2 C16 C17 C18 . . . . -179.3(2) ?
C13 C18 C17 C16 . . . . 1.4(4) ?
C2 C1 C6 C5 . . . . 1.0(4) ?
C27 C1 C6 C5 . . . . 177.1(2) ?
C19 C24 C23 C22 . . . . -0.5(4) ?
F2 C16 C15 C14 . . . . 179.3(2) ?
C17 C16 C15 C14 . . . . -0.7(4) ?
C13 C14 C15 C16 . . . . -1.3(4) ?
C19 C20 C21 C22 . . . . 1.3(4) ?
C20 C21 C22 C23 . . . . 0.3(4) ?
C20 C21 C22 F4 . . . . 179.4(2) ?
C24 C23 C22 C21 . . . . -0.7(4) ?
C24 C23 C22 F4 . . . . -179.7(2) ?
C3 C4 C5 C6 . . . . -1.8(4) ?
F3 C4 C5 C6 . . . . 179.9(2) ?
C1 C6 C5 C4 . . . . 0.7(4) ?
C5 C4 C3 C2 . . . . 1.2(4) ?
F3 C4 C3 C2 . . . . 179.5(2) ?
C1 C2 C3 C4 . . . . 0.6(4) ?
